data_4307180
loop_
_publ_author_name
'Jie Zhang'
'Ruifang Cai'
'Zhenxia Chen'
'Xigeng Zhou'

_publ_section_title
;
Facile Construction of Lanthanide Metallomacrocycles with the Bridging
Imidazolate and Triazolate Ligands and Their Ring Expansions
;
_journal_name_full 'Inorganic Chemistry'
_journal_page_first 321
_journal_page_last 327
_journal_paper_doi 10.1021/ic061722f
_journal_volume 46
_journal_year 2007
_chemical_formula_sum 'C39 H39 N6 Yb3'
_chemical_formula_weight 1110.88
_chemical_name_systematic
; 
 ? 
;
_space_group_IT_number 2
_symmetry_cell_setting triclinic
_symmetry_space_group_name_Hall '-P 1'
_symmetry_space_group_name_H-M 'P -1'
_atom_sites_solution_hydrogens geom
_atom_sites_solution_primary direct
_atom_sites_solution_secondary difmap
_audit_creation_method SHELXL-97
_cell_angle_alpha 76.911(15)
_cell_angle_beta 87.722(16)
_cell_angle_gamma 74.166(16)
_cell_formula_units_Z 2
_cell_length_a 8.166(11)
_cell_length_b 13.243(17)
_cell_length_c 17.79(2)
_cell_measurement_reflns_used 858
_cell_measurement_temperature 293(2)
_cell_measurement_theta_max 26.619
_cell_measurement_theta_min 2.350
_cell_volume 1802(4)
_computing_cell_refinement 'Bruker SMART'
_computing_data_collection 'Bruker SMART'
_computing_data_reduction 'Bruker SHELXTL'
_computing_molecular_graphics 'Bruker SHELXTL'
_computing_publication_material 'Bruker SHELXTL'
_computing_structure_refinement 'SHELXL-97 (Sheldrick, 1997)'
_computing_structure_solution 'SHELXS-97 (Sheldrick, 1990)'
_diffrn_ambient_temperature 293(2)
_diffrn_measured_fraction_theta_full 0.974
_diffrn_measured_fraction_theta_max 0.974
_diffrn_measurement_device_type 'CCD area detector'
_diffrn_measurement_method 'phi and omega scans'
_diffrn_radiation_monochromator graphite
_diffrn_radiation_source 'fine-focus sealed tube'
_diffrn_radiation_type MoK\a
_diffrn_radiation_wavelength 0.71073
_diffrn_reflns_av_R_equivalents 0.0482
_diffrn_reflns_av_sigmaI/netI 0.1038
_diffrn_reflns_limit_h_max 8
_diffrn_reflns_limit_h_min -9
_diffrn_reflns_limit_k_max 15
_diffrn_reflns_limit_k_min -15
_diffrn_reflns_limit_l_max 21
_diffrn_reflns_limit_l_min -20
_diffrn_reflns_number 7452
_diffrn_reflns_theta_full 25.01
_diffrn_reflns_theta_max 25.01
_diffrn_reflns_theta_min 1.64
_diffrn_standards_decay_% 8.67
_exptl_absorpt_coefficient_mu 7.755
_exptl_absorpt_correction_T_max 0.3892
_exptl_absorpt_correction_T_min 0.2473
_exptl_absorpt_correction_type multi-scan
_exptl_absorpt_process_details sadabs
_exptl_crystal_density_diffrn 2.047
_exptl_crystal_density_method 'not measured'
_exptl_crystal_F_000 1050
_exptl_crystal_size_max 0.25
_exptl_crystal_size_mid 0.20
_exptl_crystal_size_min 0.15
_refine_diff_density_max 6.594
_refine_diff_density_min -4.865
_refine_diff_density_rms 0.531
_refine_ls_extinction_coef 0.0006(4)
_refine_ls_extinction_expression Fc^*^=kFc[1+0.001xFc^2^\l^3^/sin(2\q)]^-1/4^
_refine_ls_extinction_method SHELXL
_refine_ls_goodness_of_fit_ref 1.088
_refine_ls_hydrogen_treatment mixed
_refine_ls_matrix_type full
_refine_ls_number_parameters 406
_refine_ls_number_reflns 6194
_refine_ls_number_restraints 60
_refine_ls_restrained_S_all 1.085
_refine_ls_R_factor_all 0.1360
_refine_ls_R_factor_gt 0.1157
_refine_ls_shift/su_max 0.000
_refine_ls_shift/su_mean 0.000
_refine_ls_structure_factor_coef Fsqd
_refine_ls_weighting_details 'calc w=1/[\s^2^(Fo^2^)+(0.1816P)^2^+60.8858P] where P=(Fo^2^+2Fc^2^)/3'
_refine_ls_weighting_scheme calc
_refine_ls_wR_factor_gt 0.2971
_refine_ls_wR_factor_ref 0.3125
_reflns_number_gt 4661
_reflns_number_total 6194
_reflns_threshold_expression >2sigma(I)
_cod_data_source_file ic061722fsi20060911_110011.cif
_cod_data_source_block f40420c
_cod_depositor_comments
;
The following automatic conversions were performed:
'_symmetry_cell_setting' value 'Triclinic' changed to 'triclinic'
according to '/home/saulius/struct/CIF-dictionaries/cif_core.dic'
dictionary named 'cif_core.dic' version 2.4.1 from 2010-06-29.

Automatic conversion script
Id: cif_fix_enum 1527 2010-12-29 10:47:43Z saulius 
;
_cod_database_code 4307180

loop_
_symmetry_equiv_pos_as_xyz
'x, y, z'
'-x, -y, -z'

loop_
_atom_site_label
_atom_site_type_symbol
_atom_site_fract_x
_atom_site_fract_y
_atom_site_fract_z
_atom_site_U_iso_or_equiv
_atom_site_adp_type
_atom_site_occupancy
_atom_site_symmetry_multiplicity
_atom_site_calc_flag
_atom_site_refinement_flags
_atom_site_disorder_assembly
_atom_site_disorder_group
Yb1 Yb 0.48588(14) 0.28219(10) 0.96903(6) 0.0400(4) Uani 1 1 d . . .
Yb2 Yb 0.57283(13) 0.59126(9) 0.64065(6) 0.0325(4) Uani 1 1 d . . .
Yb3 Yb 0.84598(14) 0.08540(9) 0.68863(7) 0.0371(4) Uani 1 1 d . . .
N1 N 0.606(3) 0.3970(19) 0.8801(14) 0.048(6) Uani 1 1 d . . .
N2 N 0.645(3) 0.506(3) 0.7674(14) 0.065(8) Uani 1 1 d . . .
N3 N 0.540(3) 0.4314(18) 0.6247(13) 0.043(5) Uani 1 1 d . . .
N4 N 0.645(3) 0.2470(18) 0.6498(14) 0.044(5) Uani 1 1 d . . .
N5 N 0.746(4) 0.081(2) 0.8106(15) 0.058(7) Uani 1 1 d . . .
N6 N 0.627(3) 0.146(2) 0.9110(14) 0.050(6) Uani 1 1 d . . .
C1 C 0.209(6) 0.238(4) 0.923(3) 0.094(13) Uani 1 1 d U . .
H1A H 0.2089 0.1712 0.9081 0.112 Uiso 1 1 calc R . .
C2 C 0.237(4) 0.333(3) 0.8723(19) 0.057(8) Uani 1 1 d . . .
H2A H 0.2484 0.3424 0.8163 0.068 Uiso 1 1 calc R . .
C3 C 0.198(4) 0.417(2) 0.911(2) 0.058(8) Uani 1 1 d . . .
H3A H 0.1756 0.4944 0.8889 0.069 Uiso 1 1 calc R . .
C4 C 0.173(4) 0.366(4) 0.989(2) 0.083(13) Uani 1 1 d . . .
H4A H 0.1299 0.4047 1.0299 0.100 Uiso 1 1 calc R . .
C5 C 0.171(4) 0.257(3) 0.9923(18) 0.054(7) Uani 1 1 d U . .
H5A H 0.1359 0.2086 1.0362 0.065 Uiso 1 1 calc R . .
C6 C 0.744(4) 0.217(3) 1.0636(17) 0.092(13) Uani 1 1 d GU . .
H6 H 0.8615 0.1841 1.0511 0.110 Uiso 1 1 calc R . .
C7 C 0.631(5) 0.163(2) 1.0951(16) 0.103(19) Uani 1 1 d G . .
H7 H 0.6535 0.0847 1.1103 0.124 Uiso 1 1 calc R . .
C8 C 0.494(4) 0.235(3) 1.1150(14) 0.077(11) Uani 1 1 d G . .
H8A H 0.4022 0.2164 1.1477 0.092 Uiso 1 1 calc R . .
C9 C 0.523(4) 0.333(3) 1.0958(16) 0.097(16) Uani 1 1 d G . .
H9A H 0.4543 0.3972 1.1118 0.116 Uiso 1 1 calc R . .
C10 C 0.677(5) 0.322(3) 1.0640(17) 0.083(11) Uani 1 1 d GU . .
H10 H 0.7381 0.3774 1.0520 0.100 Uiso 1 1 calc R . .
C11 C 0.537(3) 0.464(2) 0.8140(14) 0.046(7) Uani 1 1 d . . .
H11 H 0.4215 0.4796 0.8014 0.055 Uiso 1 1 calc R . .
C12 C 0.772(4) 0.400(3) 0.8758(19) 0.059(8) Uani 1 1 d . . .
H12 H 0.8574 0.3637 0.9132 0.071 Uiso 1 1 calc R . .
C13 C 0.790(3) 0.462(2) 0.8102(15) 0.043(6) Uani 1 1 d U . .
H13 H 0.8929 0.4754 0.7941 0.052 Uiso 1 1 calc R . .
C14 C 0.257(3) 0.638(2) 0.6780(17) 0.044(6) Uani 1 1 d . . .
H14A H 0.1976 0.5912 0.7119 0.053 Uiso 1 1 calc R . .
C15 C 0.332(4) 0.714(3) 0.6986(19) 0.060(9) Uani 1 1 d . . .
H15A H 0.3344 0.7261 0.7508 0.072 Uiso 1 1 calc R . .
C16 C 0.373(4) 0.778(2) 0.634(2) 0.066(10) Uani 1 1 d . . .
H16A H 0.4076 0.8437 0.6321 0.079 Uiso 1 1 calc R . .
C17 C 0.328(4) 0.746(2) 0.5727(17) 0.054(8) Uani 1 1 d . . .
H17A H 0.3265 0.7852 0.5188 0.065 Uiso 1 1 calc R . .
C18 C 0.255(4) 0.663(2) 0.5995(17) 0.051(7) Uani 1 1 d U . .
H18A H 0.1979 0.6317 0.5668 0.061 Uiso 1 1 calc R . .
C19 C 0.862(4) 0.630(2) 0.6409(18) 0.052(7) Uani 1 1 d U . .
H19A H 0.9121 0.6432 0.6858 0.062 Uiso 1 1 calc R . .
C20 C 0.899(4) 0.530(3) 0.6222(17) 0.051(7) Uani 1 1 d U . .
H20A H 0.9805 0.4631 0.6481 0.061 Uiso 1 1 calc R . .
C21 C 0.821(5) 0.555(3) 0.5484(19) 0.065(10) Uani 1 1 d . . .
H21A H 0.8359 0.5046 0.5143 0.077 Uiso 1 1 calc R . .
C22 C 0.743(4) 0.667(3) 0.5259(18) 0.060(9) Uani 1 1 d . . .
H22A H 0.6969 0.7067 0.4744 0.073 Uiso 1 1 calc R . .
C23 C 0.765(4) 0.710(2) 0.5845(19) 0.052(8) Uani 1 1 d . . .
H23A H 0.7393 0.7876 0.5824 0.063 Uiso 1 1 calc R . .
C24 C 0.674(4) 0.342(3) 0.6279(17) 0.054(8) Uani 1 1 d . . .
H24 H 0.7830 0.3489 0.6149 0.065 Uiso 1 1 calc R . .
C25 C 0.413(3) 0.377(2) 0.6465(17) 0.043(6) Uani 1 1 d . . .
H25 H 0.2983 0.4114 0.6506 0.052 Uiso 1 1 calc R . .
C26 C 0.476(3) 0.275(2) 0.6598(16) 0.042(6) Uani 1 1 d U . .
H26 H 0.4116 0.2257 0.6746 0.050 Uiso 1 1 calc R . .
C27 C 1.048(5) 0.196(3) 0.7095(19) 0.066(9) Uiso 1 1 d . . .
H27A H 1.0158 0.2648 0.7250 0.079 Uiso 1 1 calc R . .
C28 C 1.072(4) 0.181(3) 0.6332(18) 0.058(8) Uiso 1 1 d . . .
H28A H 1.0559 0.2395 0.5869 0.070 Uiso 1 1 calc R . .
C29 C 1.147(5) 0.083(3) 0.6350(18) 0.059(8) Uiso 1 1 d . . .
H29A H 1.1922 0.0551 0.5895 0.071 Uiso 1 1 calc R . .
C30 C 1.179(4) 0.021(3) 0.7137(18) 0.056(8) Uiso 1 1 d . . .
H30A H 1.2505 -0.0534 0.7315 0.067 Uiso 1 1 calc R . .
C31 C 1.112(5) 0.095(4) 0.758(2) 0.083(13) Uani 1 1 d . . .
H31A H 1.1275 0.0823 0.8138 0.100 Uiso 1 1 calc R . .
C32 C 0.799(4) -0.006(2) 0.582(2) 0.058(8) Uani 1 1 d . . .
H32A H 0.8238 0.0147 0.5270 0.069 Uiso 1 1 calc R . .
C33 C 0.905(4) -0.085(3) 0.638(2) 0.067(10) Uani 1 1 d . . .
H33A H 1.0184 -0.1287 0.6283 0.081 Uiso 1 1 calc R . .
C34 C 0.812(5) -0.107(2) 0.705(2) 0.075(12) Uani 1 1 d . . .
H34A H 0.8451 -0.1677 0.7498 0.090 Uiso 1 1 calc R . .
C35 C 0.647(5) -0.032(3) 0.687(2) 0.059(8) Uani 1 1 d . . .
H35A H 0.5470 -0.0320 0.7190 0.071 Uiso 1 1 calc R . .
C36 C 0.644(4) 0.019(3) 0.615(2) 0.063(10) Uani 1 1 d U . .
H36A H 0.5409 0.0668 0.5867 0.076 Uiso 1 1 calc R . .
C37 C 0.666(5) 0.165(2) 0.8378(18) 0.068(10) Uani 1 1 d . . .
H37 H 0.6377 0.2338 0.8067 0.081 Uiso 1 1 calc R . .
C38 C 0.750(11) 0.006(3) 0.869(3) 0.19(4) Uani 1 1 d . . .
H38 H 0.7804 -0.0666 0.8675 0.222 Uiso 1 1 calc R . .
C39 C 0.706(10) 0.042(4) 0.934(3) 0.15(3) Uani 1 1 d . . .
H39 H 0.7271 0.0023 0.9847 0.178 Uiso 1 1 calc R . .

loop_
_atom_site_aniso_label
_atom_site_aniso_U_11
_atom_site_aniso_U_22
_atom_site_aniso_U_33
_atom_site_aniso_U_23
_atom_site_aniso_U_13
_atom_site_aniso_U_12
Yb1 0.0274(6) 0.0500(8) 0.0411(6) -0.0095(5) -0.0059(4) -0.0077(5)
Yb2 0.0163(6) 0.0367(7) 0.0450(6) -0.0089(4) -0.0031(4) -0.0078(4)
Yb3 0.0231(6) 0.0358(7) 0.0540(7) -0.0150(5) -0.0040(5) -0.0060(4)
N1 0.032(13) 0.051(15) 0.057(13) -0.001(11) -0.008(10) -0.009(11)
N2 0.044(16) 0.11(2) 0.049(14) -0.012(14) -0.010(12) -0.039(16)
N3 0.024(11) 0.045(13) 0.064(14) -0.018(11) 0.001(10) -0.012(10)
N4 0.022(11) 0.038(13) 0.075(15) -0.011(11) 0.002(10) -0.014(9)
N5 0.060(18) 0.041(15) 0.065(15) -0.007(12) 0.000(13) -0.007(12)
N6 0.043(14) 0.061(17) 0.054(14) -0.026(12) -0.001(11) -0.013(12)
C1 0.090(16) 0.095(16) 0.102(16) -0.024(10) -0.009(9) -0.031(10)
C2 0.024(14) 0.07(2) 0.072(19) -0.003(16) -0.018(13) -0.017(14)
C3 0.05(2) 0.033(16) 0.08(2) -0.008(15) -0.011(16) -0.005(13)
C4 0.037(19) 0.16(4) 0.06(2) -0.06(2) 0.006(15) -0.01(2)
C5 0.045(11) 0.057(11) 0.058(10) 0.001(8) 0.002(8) -0.022(8)
C6 0.087(16) 0.100(16) 0.088(15) -0.020(10) -0.001(9) -0.025(10)
C7 0.16(5) 0.04(2) 0.09(3) -0.010(19) -0.09(3) 0.01(3)
C8 0.06(2) 0.12(4) 0.049(18) -0.02(2) 0.006(17) -0.03(2)
C9 0.14(5) 0.09(3) 0.06(2) -0.03(2) -0.04(3) 0.00(3)
C10 0.083(14) 0.088(14) 0.081(14) -0.019(9) -0.007(9) -0.028(10)
C11 0.015(12) 0.07(2) 0.045(14) -0.007(13) -0.005(10) -0.002(12)
C12 0.032(16) 0.056(19) 0.08(2) 0.003(16) -0.018(14) -0.001(14)
C13 0.026(9) 0.051(10) 0.050(9) 0.000(8) 0.002(7) -0.013(8)
C14 0.026(14) 0.044(16) 0.061(17) -0.007(13) 0.003(12) -0.010(11)
C15 0.032(16) 0.07(2) 0.065(19) -0.035(17) -0.004(14) 0.018(15)
C16 0.037(17) 0.026(15) 0.13(3) -0.022(18) -0.012(19) -0.001(12)
C17 0.040(17) 0.045(17) 0.055(16) -0.005(13) -0.008(13) 0.020(13)
C18 0.056(11) 0.045(10) 0.058(10) -0.022(8) -0.002(8) -0.016(8)
C19 0.046(10) 0.050(10) 0.064(11) -0.012(8) 0.000(8) -0.020(8)
C20 0.035(10) 0.055(11) 0.059(10) -0.008(8) 0.007(8) -0.008(8)
C21 0.07(2) 0.07(2) 0.07(2) -0.042(18) 0.033(18) -0.04(2)
C22 0.06(2) 0.09(3) 0.050(16) -0.012(16) 0.019(15) -0.044(19)
C23 0.031(15) 0.046(17) 0.09(2) -0.019(15) 0.020(15) -0.026(13)
C24 0.025(15) 0.07(2) 0.063(18) -0.018(15) -0.008(13) -0.006(14)
C25 0.015(12) 0.045(16) 0.078(18) -0.019(13) -0.004(12) -0.017(11)
C26 0.033(14) 0.036(15) 0.065(16) -0.006(12) -0.006(12) -0.025(12)
C31 0.05(2) 0.13(3) 0.08(2) 0.00(2) -0.041(18) -0.05(2)
C32 0.06(2) 0.042(17) 0.08(2) -0.029(15) -0.011(17) -0.012(15)
C33 0.016(14) 0.07(2) 0.12(3) -0.03(2) -0.007(16) -0.002(14)
C34 0.09(3) 0.022(16) 0.12(3) 0.001(17) -0.04(2) -0.027(17)
C35 0.06(2) 0.06(2) 0.07(2) -0.016(16) 0.021(16) -0.031(17)
C36 0.044(18) 0.07(2) 0.11(3) -0.06(2) 0.004(17) -0.042(16)
C37 0.09(3) 0.031(17) 0.06(2) -0.008(14) -0.022(18) 0.012(16)
C38 0.41(12) 0.02(2) 0.11(4) -0.03(2) 0.10(5) -0.02(4)
C39 0.28(9) 0.06(3) 0.08(3) 0.00(2) 0.06(4) -0.04(4)

loop_
_atom_type_symbol
_atom_type_description
_atom_type_scat_dispersion_real
_atom_type_scat_dispersion_imag
_atom_type_scat_source
C C 0.0033 0.0016 'International Tables Vol C Tables 4.2.6.8 and 6.1.1.4'
H H 0.0000 0.0000 'International Tables Vol C Tables 4.2.6.8 and 6.1.1.4'
N N 0.0061 0.0033 'International Tables Vol C Tables 4.2.6.8 and 6.1.1.4'
Yb Yb -0.3850 5.5486 'International Tables Vol C Tables 4.2.6.8 and 6.1.1.4'

loop_
_geom_angle_atom_site_label_1
_geom_angle_atom_site_label_2
_geom_angle_atom_site_label_3
_geom_angle
_geom_angle_site_symmetry_1
_geom_angle_site_symmetry_3
_geom_angle_publ_flag
N6 Yb1 N1 87.9(9) . . ?
N6 Yb1 C8 115.5(11) . . ?
N1 Yb1 C8 132.0(10) . . ?
N6 Yb1 C9 134.8(9) . . ?
N1 Yb1 C9 103.3(11) . . ?
C8 Yb1 C9 30.8(5) . . ?
N6 Yb1 C4 133.2(11) . . ?
N1 Yb1 C4 112.4(12) . . ?
C8 Yb1 C4 82.3(11) . . ?
C9 Yb1 C4 82.9(11) . . ?
N6 Yb1 C7 86.9(10) . . ?
N1 Yb1 C7 124.7(10) . . ?
C8 Yb1 C7 30.7(5) . . ?
C9 Yb1 C7 50.6(8) . . ?
C4 Yb1 C7 110.7(12) . . ?
N6 Yb1 C2 90.1(10) . . ?
N1 Yb1 C2 86.9(9) . . ?
C8 Yb1 C2 130.9(10) . . ?
C9 Yb1 C2 133.4(11) . . ?
C4 Yb1 C2 51.9(11) . . ?
C7 Yb1 C2 148.0(11) . . ?
N6 Yb1 C10 112.9(11) . . ?
N1 Yb1 C10 82.3(9) . . ?
C8 Yb1 C10 50.5(8) . . ?
C9 Yb1 C10 30.5(5) . . ?
C4 Yb1 C10 111.4(12) . . ?
C7 Yb1 C10 50.3(7) . . ?
C2 Yb1 C10 154.1(11) . . ?
N6 Yb1 C6 85.7(9) . . ?
N1 Yb1 C6 94.3(10) . . ?
C8 Yb1 C6 50.5(8) . . ?
C9 Yb1 C6 50.3(7) . . ?
C4 Yb1 C6 130.9(10) . . ?
C7 Yb1 C6 30.4(5) . . ?
C2 Yb1 C6 175.6(11) . . ?
C10 Yb1 C6 30.3(5) . . ?
N6 Yb1 C3 121.1(10) . . ?
N1 Yb1 C3 83.8(9) . . ?
C8 Yb1 C3 112.8(11) . . ?
C9 Yb1 C3 103.7(10) . . ?
C4 Yb1 C3 32.2(11) . . ?
C7 Yb1 C3 142.5(12) . . ?
C2 Yb1 C3 31.4(10) . . ?
C10 Yb1 C3 123.4(11) . . ?
C6 Yb1 C3 152.9(10) . . ?
N6 Yb1 C1 83.0(12) . . ?
N1 Yb1 C1 117.5(11) . . ?
C8 Yb1 C1 106.9(12) . . ?
C9 Yb1 C1 125.9(13) . . ?
C4 Yb1 C1 50.2(14) . . ?
C7 Yb1 C1 116.3(13) . . ?
C2 Yb1 C1 31.9(12) . . ?
C10 Yb1 C1 155.9(13) . . ?
C6 Yb1 C1 145.6(13) . . ?
C3 Yb1 C1 51.8(13) . . ?
N6 Yb1 C5 105.0(10) . . ?
N1 Yb1 C5 134.8(9) . . ?
C8 Yb1 C5 81.3(10) . . ?
C9 Yb1 C5 97.5(11) . . ?
C4 Yb1 C5 31.6(12) . . ?
C7 Yb1 C5 99.4(11) . . ?
C2 Yb1 C5 50.8(10) . . ?
C10 Yb1 C5 127.7(11) . . ?
C6 Yb1 C5 129.1(10) . . ?
C3 Yb1 C5 52.2(10) . . ?
C1 Yb1 C5 28.4(11) . . ?
N3 Yb2 N2 86.6(10) . . ?
N3 Yb2 C15 118.6(11) . . ?
N2 Yb2 C15 84.0(11) . . ?
N3 Yb2 C23 135.2(9) . . ?
N2 Yb2 C23 111.8(10) . . ?
C15 Yb2 C23 104.1(12) . . ?
N3 Yb2 C16 134.7(9) . . ?
N2 Yb2 C16 109.7(13) . . ?
C15 Yb2 C16 30.9(11) . . ?
C23 Yb2 C16 78.7(11) . . ?
N3 Yb2 C17 109.9(10) . . ?
N2 Yb2 C17 134.7(10) . . ?
C15 Yb2 C17 50.8(10) . . ?
C23 Yb2 C17 86.2(11) . . ?
C16 Yb2 C17 30.8(11) . . ?
N3 Yb2 C19 123.0(9) . . ?
N2 Yb2 C19 83.8(9) . . ?
C15 Yb2 C19 115.9(11) . . ?
C23 Yb2 C19 31.3(10) . . ?
C16 Yb2 C19 101.1(10) . . ?
C17 Yb2 C19 116.3(11) . . ?
N3 Yb2 C21 83.9(9) . . ?
N2 Yb2 C21 113.5(12) . . ?
C15 Yb2 C21 153.2(12) . . ?
C23 Yb2 C21 51.4(10) . . ?
C16 Yb2 C21 122.7(13) . . ?
C17 Yb2 C21 110.2(12) . . ?
C19 Yb2 C21 50.5(11) . . ?
N3 Yb2 C14 87.2(9) . . ?
N2 Yb2 C14 89.0(10) . . ?
C15 Yb2 C14 32.3(10) . . ?
C23 Yb2 C14 131.3(9) . . ?
C16 Yb2 C14 52.6(10) . . ?
C17 Yb2 C14 51.9(10) . . ?
C19 Yb2 C14 148.1(10) . . ?
C21 Yb2 C14 155.2(11) . . ?
N3 Yb2 C18 83.6(9) . . ?
N2 Yb2 C18 118.9(9) . . ?
C15 Yb2 C18 50.9(10) . . ?
C23 Yb2 C18 117.0(10) . . ?
C16 Yb2 C18 51.2(10) . . ?
C17 Yb2 C18 31.2(10) . . ?
C19 Yb2 C18 147.5(10) . . ?
C21 Yb2 C18 125.0(11) . . ?
C14 Yb2 C18 30.6(9) . . ?
N3 Yb2 C22 108.4(10) . . ?
N2 Yb2 C22 133.1(11) . . ?
C15 Yb2 C22 121.5(12) . . ?
C23 Yb2 C22 30.2(10) . . ?
C16 Yb2 C22 90.9(13) . . ?
C17 Yb2 C22 82.6(11) . . ?
C19 Yb2 C22 50.5(10) . . ?
C21 Yb2 C22 31.8(11) . . ?
C14 Yb2 C22 134.4(11) . . ?
C18 Yb2 C22 107.0(11) . . ?
N3 Yb2 C20 92.0(9) . . ?
N2 Yb2 C20 83.4(10) . . ?
C15 Yb2 C20 145.9(11) . . ?
C23 Yb2 C20 52.9(10) . . ?
C16 Yb2 C20 130.7(11) . . ?
C17 Yb2 C20 135.1(10) . . ?
C19 Yb2 C20 31.2(10) . . ?
C21 Yb2 C20 31.8(11) . . ?
C14 Yb2 C20 172.3(9) . . ?
C18 Yb2 C20 156.8(9) . . ?
C22 Yb2 C20 52.9(11) . . ?
N5 Yb3 N4 87.7(9) . . ?
N5 Yb3 C35 81.8(11) . . ?
N4 Yb3 C35 96.1(10) . . ?
N5 Yb3 C33 118.4(11) . . ?
N4 Yb3 C33 130.0(10) . . ?
C35 Yb3 C33 52.3(10) . . ?
N5 Yb3 C28 123.3(10) . . ?
N4 Yb3 C28 87.9(9) . . ?
C35 Yb3 C28 154.7(10) . . ?
C33 Yb3 C28 106.9(11) . . ?
N5 Yb3 C32 133.2(11) . . ?
N4 Yb3 C32 99.1(10) . . ?
C35 Yb3 C32 51.5(11) . . ?
C33 Yb3 C32 31.6(10) . . ?
C28 Yb3 C32 103.3(11) . . ?
N5 Yb3 C27 91.3(11) . . ?
N4 Yb3 C27 86.6(10) . . ?
C35 Yb3 C27 172.5(11) . . ?
C33 Yb3 C27 130.1(11) . . ?
C28 Yb3 C27 32.0(10) . . ?
C32 Yb3 C27 135.0(11) . . ?
N5 Yb3 C36 107.2(11) . . ?
N4 Yb3 C36 82.3(10) . . ?
C35 Yb3 C36 29.6(11) . . ?
C33 Yb3 C36 50.7(10) . . ?
C28 Yb3 C36 128.0(11) . . ?
C32 Yb3 C36 30.7(10) . . ?
C27 Yb3 C36 157.8(12) . . ?
N5 Yb3 C31 80.1(12) . . ?
N4 Yb3 C31 114.8(12) . . ?
C35 Yb3 C31 143.2(12) . . ?
C33 Yb3 C31 111.4(13) . . ?
C28 Yb3 C31 51.6(11) . . ?
C32 Yb3 C31 134.3(13) . . ?
C27 Yb3 C31 31.0(12) . . ?
C36 Yb3 C31 162.1(13) . . ?
N5 Yb3 C34 87.2(12) . . ?
N4 Yb3 C34 128.5(10) . . ?
C35 Yb3 C34 32.4(12) . . ?
C33 Yb3 C34 31.9(12) . . ?
C28 Yb3 C34 135.5(13) . . ?
C32 Yb3 C34 52.6(12) . . ?
C27 Yb3 C34 144.7(12) . . ?
C36 Yb3 C34 51.0(12) . . ?
C31 Yb3 C34 114.7(13) . . ?
N5 Yb3 C29 130.8(10) . . ?
N4 Yb3 C29 114.4(9) . . ?
C35 Yb3 C29 133.5(11) . . ?
C33 Yb3 C29 81.3(11) . . ?
C28 Yb3 C29 28.5(10) . . ?
C32 Yb3 C29 88.2(11) . . ?
C27 Yb3 C29 50.1(11) . . ?
C36 Yb3 C29 118.5(11) . . ?
C31 Yb3 C29 50.9(12) . . ?
C34 Yb3 C29 107.3(13) . . ?
N5 Yb3 C30 102.1(10) . . ?
N4 Yb3 C30 136.4(9) . . ?
C35 Yb3 C30 127.1(11) . . ?
C33 Yb3 C30 82.2(10) . . ?
C28 Yb3 C30 51.1(10) . . ?
C32 Yb3 C30 103.8(11) . . ?
C27 Yb3 C30 51.3(11) . . ?
C36 Yb3 C30 132.1(10) . . ?
C31 Yb3 C30 30.7(12) . . ?
C34 Yb3 C30 94.7(12) . . ?
C29 Yb3 C30 32.1(9) . . ?
C11 N1 C12 103(2) . . ?
C11 N1 Yb1 128.4(19) . . ?
C12 N1 Yb1 128.0(19) . . ?
C11 N2 C13 100(2) . . ?
C11 N2 Yb2 121.6(19) . . ?
C13 N2 Yb2 136(2) . . ?
C24 N3 C25 97(2) . . ?
C24 N3 Yb2 122.5(19) . . ?
C25 N3 Yb2 133.1(18) . . ?
C24 N4 C26 101(2) . . ?
C24 N4 Yb3 126.3(18) . . ?
C26 N4 Yb3 130.9(18) . . ?
C38 N5 C37 101(3) . . ?
C38 N5 Yb3 133(3) . . ?
C37 N5 Yb3 126(2) . . ?
C37 N6 C39 101(3) . . ?
C37 N6 Yb1 122(2) . . ?
C39 N6 Yb1 136(3) . . ?
C5 C1 C2 109(4) . . ?
C5 C1 Yb1 76(2) . . ?
C2 C1 Yb1 69(2) . . ?
C3 C2 C1 109(3) . . ?
C3 C2 Yb1 76.5(18) . . ?
C1 C2 Yb1 79(2) . . ?
C2 C3 C4 104(3) . . ?
C2 C3 Yb1 72.1(17) . . ?
C4 C3 Yb1 71.1(19) . . ?
C3 C4 C5 109(3) . . ?
C3 C4 Yb1 76.8(19) . . ?
C5 C4 Yb1 80(2) . . ?
C1 C5 C4 108(3) . . ?
C1 C5 Yb1 76(3) . . ?
C4 C5 Yb1 68.6(19) . . ?
C10 C6 C7 108.0 . . ?
C10 C6 Yb1 74.7(10) . . ?
C7 C6 Yb1 73.7(12) . . ?
C6 C7 C8 108.0 . . ?
C6 C7 Yb1 75.9(12) . . ?
C8 C7 Yb1 73.8(11) . . ?
C7 C8 C9 108.0 . . ?
C7 C8 Yb1 75.5(11) . . ?
C9 C8 Yb1 75.2(10) . . ?
C10 C9 C8 108.0 . . ?
C10 C9 Yb1 76.0(12) . . ?
C8 C9 Yb1 74.1(11) . . ?
C6 C10 C9 108.0 . . ?
C6 C10 Yb1 75.1(10) . . ?
C9 C10 Yb1 73.5(12) . . ?
N2 C11 N1 115(2) . . ?
C13 C12 N1 107(3) . . ?
C12 C13 N2 114(3) . . ?
C18 C14 C15 104(3) . . ?
C18 C14 Yb2 74.6(18) . . ?
C15 C14 Yb2 72.0(16) . . ?
C16 C15 C14 110(3) . . ?
C16 C15 Yb2 75.0(18) . . ?
C14 C15 Yb2 75.7(16) . . ?
C17 C16 C15 108(3) . . ?
C17 C16 Yb2 74.8(17) . . ?
C15 C16 Yb2 74.1(17) . . ?
C16 C17 C18 108(3) . . ?
C16 C17 Yb2 74.4(17) . . ?
C18 C17 Yb2 75.6(17) . . ?
C14 C18 C17 110(3) . . ?
C14 C18 Yb2 74.8(18) . . ?
C17 C18 Yb2 73.2(18) . . ?
C23 C19 C20 112(3) . . ?
C23 C19 Yb2 73.8(17) . . ?
C20 C19 Yb2 76.1(18) . . ?
C19 C20 C21 103(3) . . ?
C19 C20 Yb2 72.7(17) . . ?
C21 C20 Yb2 73.0(18) . . ?
C20 C21 C22 110(3) . . ?
C20 C21 Yb2 75.2(17) . . ?
C22 C21 Yb2 75.0(18) . . ?
C23 C22 C21 107(3) . . ?
C23 C22 Yb2 72.7(16) . . ?
C21 C22 Yb2 73.2(17) . . ?
C22 C23 C19 108(3) . . ?
C22 C23 Yb2 77.1(17) . . ?
C19 C23 Yb2 74.9(17) . . ?
N4 C24 N3 118(3) . . ?
C26 C25 N3 111(2) . . ?
C25 C26 N4 112(2) . . ?
C31 C27 C28 107(3) . . ?
C31 C27 Yb3 75(2) . . ?
C28 C27 Yb3 74(2) . . ?
C29 C28 C27 109(3) . . ?
C29 C28 Yb3 77(2) . . ?
C27 C28 Yb3 75(2) . . ?
C28 C29 C30 111(3) . . ?
C28 C29 Yb3 74(2) . . ?
C30 C29 Yb3 75.8(19) . . ?
C31 C30 C29 104(3) . . ?
C31 C30 Yb3 72.4(19) . . ?
C29 C30 Yb3 72(2) . . ?
C27 C31 C30 109(3) . . ?
C27 C31 Yb3 74(2) . . ?
C30 C31 Yb3 77(2) . . ?
C36 C32 C33 106(3) . . ?
C36 C32 Yb3 75.4(17) . . ?
C33 C32 Yb3 73(2) . . ?
C32 C33 C34 109(3) . . ?
C32 C33 Yb3 75.2(19) . . ?
C34 C33 Yb3 76.0(19) . . ?
C33 C34 C35 104(3) . . ?
C33 C34 Yb3 72.1(18) . . ?
C35 C34 Yb3 71.8(17) . . ?
C36 C35 C34 109(3) . . ?
C36 C35 Yb3 77.1(17) . . ?
C34 C35 Yb3 75.8(19) . . ?
C35 C36 C32 112(4) . . ?
C35 C36 Yb3 73(2) . . ?
C32 C36 Yb3 73.9(17) . . ?
N5 C37 N6 117(3) . . ?
N5 C38 C39 113(4) . . ?
N6 C39 C38 106(4) . . ?

loop_
_geom_bond_atom_site_label_1
_geom_bond_atom_site_label_2
_geom_bond_distance
_geom_bond_site_symmetry_2
_geom_bond_publ_flag
Yb1 N6 2.29(2) . ?
Yb1 N1 2.32(2) . ?
Yb1 C8 2.53(3) . ?
Yb1 C9 2.54(3) . ?
Yb1 C4 2.54(3) . ?
Yb1 C7 2.55(2) . ?
Yb1 C2 2.56(3) . ?
Yb1 C10 2.57(3) . ?
Yb1 C6 2.58(3) . ?
Yb1 C3 2.62(3) . ?
Yb1 C1 2.68(5) . ?
Yb1 C5 2.69(3) . ?
Yb2 N3 2.28(2) . ?
Yb2 N2 2.30(2) . ?
Yb2 C15 2.53(3) . ?
Yb2 C23 2.54(3) . ?
Yb2 C16 2.54(3) . ?
Yb2 C17 2.55(3) . ?
Yb2 C19 2.55(3) . ?
Yb2 C21 2.57(3) . ?
Yb2 C14 2.58(3) . ?
Yb2 C18 2.58(3) . ?
Yb2 C22 2.59(3) . ?
Yb2 C20 2.60(3) . ?
Yb3 N5 2.28(3) . ?
Yb3 N4 2.29(2) . ?
Yb3 C35 2.54(3) . ?
Yb3 C33 2.54(4) . ?
Yb3 C28 2.56(3) . ?
Yb3 C32 2.57(3) . ?
Yb3 C27 2.57(4) . ?
Yb3 C36 2.58(3) . ?
Yb3 C31 2.59(3) . ?
Yb3 C34 2.59(3) . ?
Yb3 C29 2.60(4) . ?
Yb3 C30 2.64(4) . ?
N1 C11 1.34(3) . ?
N1 C12 1.37(4) . ?
N2 C11 1.33(4) . ?
N2 C13 1.35(4) . ?
N3 C24 1.36(4) . ?
N3 C25 1.41(3) . ?
N4 C24 1.32(4) . ?
N4 C26 1.35(4) . ?
N5 C38 1.26(5) . ?
N5 C37 1.31(4) . ?
N6 C37 1.31(4) . ?
N6 C39 1.33(5) . ?
C1 C5 1.32(5) . ?
C1 C2 1.44(5) . ?
C2 C3 1.40(5) . ?
C3 C4 1.43(5) . ?
C4 C5 1.43(5) . ?
C6 C10 1.35(2) . ?
C6 C7 1.35(2) . ?
C7 C8 1.35(2) . ?
C8 C9 1.35(2) . ?
C9 C10 1.35(2) . ?
C12 C13 1.29(4) . ?
C14 C18 1.36(4) . ?
C14 C15 1.42(5) . ?
C15 C16 1.35(5) . ?
C16 C17 1.35(5) . ?
C17 C18 1.38(5) . ?
C19 C23 1.37(4) . ?
C19 C20 1.38(4) . ?
C20 C21 1.41(5) . ?
C21 C22 1.41(5) . ?
C22 C23 1.34(4) . ?
C25 C26 1.28(4) . ?
C27 C31 1.38(5) . ?
C27 C28 1.41(5) . ?
C28 C29 1.27(4) . ?
C29 C30 1.45(4) . ?
C30 C31 1.39(5) . ?
C32 C36 1.36(5) . ?
C32 C33 1.39(5) . ?
C33 C34 1.41(5) . ?
C34 C35 1.43(5) . ?
C35 C36 1.31(5) . ?
C38 C39 1.35(6) . ?
